data_2005668
loop_
_publ_author_name
'Repo, T.'
'Klinga, M.'
'Leskel\"a, M.'
'Pietik\"ainen, P.'
'Brunow, G.'

_publ_section_title
;Dichloro[<i>N</i>,<i>N</i>'-ethylenebis(3-<i>tert</i>-butyl-5-methylsalicylideneiminato)-<i>N</i>,<i>N</i>',<i>O</i>,<i>O</i>']titanium(IV),
 [TiCl~2~(C~26~H~34~N~2~O~2~)]
;
_journal_issue 11
_journal_name_full 'Acta Crystallographica Section C'
_journal_page_first 2742
_journal_page_last 2745
_journal_paper_doi 10.1107/S010827019600933X
_journal_volume 52
_journal_year 1996
_chemical_formula_iupac '[Ti Cl2 (C26 H34 N2 O2)]'
_chemical_formula_moiety 'C26 H34 Cl2 N2 O2 Ti'
_chemical_formula_sum 'C26 H34 Cl2 N2 O2 Ti'
_chemical_formula_weight 525.35
_chemical_name_systematic ?
_space_group_IT_number 14
_symmetry_cell_setting monoclinic
_symmetry_space_group_name_Hall '-P 2ybc'
_symmetry_space_group_name_H-M 'P 1 21/c 1'
_audit_creation_method SHELXL
_cell_angle_alpha 90.00
_cell_angle_beta 90.44(4)
_cell_angle_gamma 90.00
_cell_formula_units_Z 4
_cell_length_a 10.608(7)
_cell_length_b 9.782(9)
_cell_length_c 25.999(7)
_cell_measurement_reflns_used 20
_cell_measurement_temperature 193(2)
_cell_measurement_theta_max 12.56
_cell_measurement_theta_min 7.36
_cell_volume 2698(3)
_computing_cell_refinement TEXSAN
_computing_data_collection 'TEXSAN (Molecular Structure Corporation, 1993)'
_computing_data_reduction TEXSAN
_computing_molecular_graphics 'SHELXTL/PC (Sheldrick, 1990)'
_computing_publication_material SHELXL93
_computing_structure_refinement 'SHELXL93 (Sheldrick, 1993)'
_computing_structure_solution 'SIR92 (Burla et al., 1992)'
_diffrn_ambient_temperature 193(2)
_diffrn_measurement_device 'Rigaku AFC-7S'
_diffrn_measurement_method \w
_diffrn_radiation_monochromator graphite
_diffrn_radiation_source 'fine-focus sealed tube'
_diffrn_radiation_type MoK\a
_diffrn_radiation_wavelength 0.71073
_diffrn_reflns_av_R_equivalents 0.0657
_diffrn_reflns_av_sigmaI/netI 0.2010
_diffrn_reflns_limit_h_max 13
_diffrn_reflns_limit_h_min 0
_diffrn_reflns_limit_k_max 12
_diffrn_reflns_limit_k_min 0
_diffrn_reflns_limit_l_max 32
_diffrn_reflns_limit_l_min -32
_diffrn_reflns_number 4666
_diffrn_reflns_theta_max 26.50
_diffrn_reflns_theta_min 2.61
_diffrn_standards_decay_% <2
_diffrn_standards_interval_count 200
_diffrn_standards_number 3
_exptl_absorpt_coefficient_mu 0.540
_exptl_absorpt_correction_T_max 0.98
_exptl_absorpt_correction_T_min 0.86
_exptl_absorpt_correction_type '\y scan (North, Phillips & Mathews, 1968)'
_exptl_crystal_colour Red
_exptl_crystal_density_diffrn 1.293
_exptl_crystal_density_meas 1.282
_exptl_crystal_density_method flotation
_exptl_crystal_description Plate
_exptl_crystal_F_000 1104
_exptl_crystal_size_max 0.42
_exptl_crystal_size_mid 0.32
_exptl_crystal_size_min 0.03
_refine_diff_density_max 0.338
_refine_diff_density_min -0.377
_refine_ls_extinction_method none
_refine_ls_goodness_of_fit_all 0.978
_refine_ls_goodness_of_fit_obs 1.231
_refine_ls_hydrogen_treatment 'H atoms: riding model'
_refine_ls_matrix_type full
_refine_ls_number_parameters 300
_refine_ls_number_reflns 4235
_refine_ls_number_restraints 0
_refine_ls_restrained_S_all 1.022
_refine_ls_restrained_S_obs 1.231
_refine_ls_R_factor_all 0.2051
_refine_ls_R_factor_obs 0.0957
_refine_ls_shift/esd_max 0.009
_refine_ls_shift/esd_mean 0.002
_refine_ls_structure_factor_coef Fsqd
_refine_ls_weighting_scheme
;
calc w = 1/[\s^2^(F~o~^2^) + (0.0367P)^2^]
where P = (Fo^2^ + 2Fc^2^)/3
;
_refine_ls_wR_factor_all 0.1591
_refine_ls_wR_factor_obs 0.1226
_reflns_number_observed 1900
_reflns_number_total 4273
_reflns_observed_criterion >2sigma(I)
_cod_data_source_file na1254.cif
_cod_data_source_block tr19
_cod_original_sg_symbol_H-M 'P 21/c'
_cod_database_code 2005668

loop_
_symmetry_equiv_pos_as_xyz
'x, y, z'
'-x, y+1/2, -z+1/2'
'-x, -y, -z'
'x, -y-1/2, z-1/2'

loop_
_atom_site_aniso_label
_atom_site_aniso_U_11
_atom_site_aniso_U_22
_atom_site_aniso_U_33
_atom_site_aniso_U_12
_atom_site_aniso_U_13
_atom_site_aniso_U_23
Ti 0.0344(8) 0.0412(9) 0.0295(8) 0.0078(8) 0.0021(6) 0.0008(8)
Cl1 0.081(2) 0.0419(14) 0.062(2) -0.0105(13) -0.0119(13) 0.0125(13)
Cl2 0.0571(14) 0.0483(15) 0.072(2) -0.0114(13) -0.0042(12) 0.0089(14)
O1 0.037(3) 0.047(4) 0.031(3) 0.004(3) 0.003(2) -0.003(3)
O2 0.038(3) 0.061(4) 0.027(3) 0.017(3) 0.002(2) -0.005(3)
N1 0.029(4) 0.058(5) 0.042(4) 0.006(4) 0.000(3) -0.003(4)
N2 0.043(4) 0.057(5) 0.021(3) 0.009(4) 0.006(3) 0.004(4)
C1 0.049(5) 0.035(5) 0.023(4) -0.004(4) 0.008(4) 0.006(4)
C2 0.051(5) 0.038(5) 0.024(4) -0.002(4) 0.005(4) -0.005(4)
C3 0.094(8) 0.044(6) 0.021(5) 0.007(5) 0.009(5) -0.002(4)
C4 0.088(7) 0.038(6) 0.039(5) 0.010(5) 0.024(5) -0.001(5)
C5 0.050(5) 0.037(6) 0.065(6) 0.018(4) 0.023(5) 0.003(5)
C6 0.038(5) 0.030(5) 0.042(5) 0.008(4) 0.009(4) 0.003(4)
C7 0.040(5) 0.043(5) 0.041(5) 0.014(4) 0.006(4) 0.004(4)
C8 0.049(7) 0.165(12) 0.059(7) 0.034(7) -0.006(5) -0.026(7)
C9 0.032(5) 0.168(12) 0.057(6) 0.047(6) 0.006(5) 0.027(7)
C10 0.044(5) 0.052(6) 0.029(4) 0.009(4) -0.003(4) 0.003(4)
C11 0.034(5) 0.038(5) 0.030(4) -0.001(4) 0.010(4) -0.003(4)
C12 0.044(5) 0.061(6) 0.038(5) -0.001(5) 0.000(4) 0.001(5)
C13 0.040(5) 0.051(6) 0.030(4) -0.019(5) 0.003(4) -0.007(5)
C14 0.035(5) 0.041(6) 0.057(6) -0.003(4) 0.016(4) -0.010(5)
C15 0.030(4) 0.042(5) 0.034(5) 0.008(4) 0.000(4) 0.000(4)
C16 0.043(5) 0.037(5) 0.031(5) -0.001(4) 0.004(4) 0.006(4)
C17 0.057(5) 0.048(6) 0.023(4) 0.000(5) 0.000(4) 0.001(4)
C18 0.080(7) 0.109(9) 0.045(6) 0.019(6) -0.014(5) -0.005(6)
C19 0.071(7) 0.048(6) 0.057(6) 0.002(5) -0.017(5) 0.016(5)
C20 0.047(6) 0.091(7) 0.051(6) -0.009(5) -0.008(4) 0.003(6)
C21 0.026(4) 0.046(5) 0.040(5) 0.002(4) -0.001(4) -0.011(4)
C22 0.038(5) 0.071(7) 0.069(6) 0.021(5) -0.008(4) -0.002(6)
C23 0.051(5) 0.073(7) 0.049(5) 0.010(5) -0.016(4) -0.016(5)
C24 0.054(5) 0.063(7) 0.042(5) 0.024(5) -0.002(4) 0.003(5)
C25 0.123(9) 0.079(8) 0.053(6) 0.023(7) 0.029(6) 0.009(6)
C26 0.052(6) 0.064(7) 0.052(6) 0.005(5) 0.016(5) -0.011(5)

loop_
_atom_site_label
_atom_site_occupancy
_atom_site_fract_x
_atom_site_fract_y
_atom_site_fract_z
_atom_site_U_iso_or_equiv
_atom_site_thermal_displace_type
_atom_site_calc_flag
_atom_site_refinement_flags
_atom_site_type_symbol
Ti 1 0.09758(12) 0.63423(15) -0.16614(5) 0.0350(4) Uani d . Ti
Cl1 1 -0.0024(2) 0.4221(2) -0.15647(8) 0.0616(7) Uani d . Cl
Cl2 1 0.1604(2) 0.8613(2) -0.18128(8) 0.0590(7) Uani d . Cl
O1 1 0.1143(4) 0.6588(5) -0.0972(2) 0.0383(13) Uani d . O
O2 1 0.2382(4) 0.5591(5) -0.1942(2) 0.0418(14) Uani d . O
N1 1 -0.0867(5) 0.7118(6) -0.1576(2) 0.043(2) Uani d . N
N2 1 0.0268(5) 0.6397(7) -0.2433(2) 0.040(2) Uani d . N
C1 1 0.0512(7) 0.7150(7) -0.0578(3) 0.036(2) Uani d . C
C2 1 0.1073(7) 0.7180(7) -0.0089(3) 0.037(2) Uani d . C
C3 1 0.0377(9) 0.7763(8) 0.0304(3) 0.053(3) Uani d . C
H3A 1 0.0734 0.7781 0.0640 0.069 Uiso calc R H
C4 1 -0.0825(9) 0.8327(8) 0.0230(3) 0.055(3) Uani d . C
C5 1 -0.1363(7) 0.8254(8) -0.0251(3) 0.051(2) Uani d . C
H5A 1 -0.2189 0.8602 -0.0306 0.066 Uiso calc R H
C6 1 -0.0694(7) 0.7662(7) -0.0667(3) 0.037(2) Uani d . C
C7 1 -0.1331(7) 0.7594(8) -0.1157(3) 0.041(2) Uani d . C
H7A 1 -0.2170 0.7932 -0.1173 0.053 Uiso calc R H
C8 1 -0.1670(8) 0.6996(12) -0.2030(3) 0.091(4) Uani d . C
H8A 1 -0.2170 0.6144 -0.2006 0.118 Uiso calc R H
H8B 1 -0.2267 0.7774 -0.2040 0.118 Uiso calc R H
C9 1 -0.0988(7) 0.6978(11) -0.2478(3) 0.086(4) Uani d . C
H9A 1 -0.0912 0.7927 -0.2606 0.111 Uiso calc R H
H9B 1 -0.1467 0.6451 -0.2740 0.111 Uiso calc R H
C10 1 0.0903(4) 0.6102(4) -0.2832(2) 0.042(2) Uani d . C
H10A 1 0.0489 0.6212 -0.3155 0.054 Uiso calc R H
C11 1 0.2196(4) 0.5614(4) -0.2844(2) 0.034(2) Uani d R C
C12 1 0.2735(4) 0.5403(4) -0.3323(2) 0.048(2) Uani d R C
H12A 1 0.2266 0.5605 -0.3627 0.062 Uiso calc R H
C13 1 0.3947(7) 0.4901(8) -0.3361(3) 0.040(2) Uani d . C
C14 1 0.4593(7) 0.4556(7) -0.2918(3) 0.045(2) Uani d . C
H14A 1 0.5410 0.4170 -0.2950 0.058 Uiso calc R H
C15 1 0.4110(7) 0.4743(8) -0.2420(3) 0.035(2) Uani d . C
C16 1 0.2899(7) 0.5312(8) -0.2398(3) 0.037(2) Uani d . C
C17 1 0.2385(7) 0.6609(8) 0.0012(3) 0.043(2) Uani d . C
C18 1 0.2798(8) 0.6730(10) 0.0581(3) 0.078(3) Uani d . C
H18A 1 0.3656 0.6373 0.0622 0.102 Uiso calc R H
H18B 1 0.2222 0.6202 0.0797 0.102 Uiso calc R H
H18C 1 0.2779 0.7692 0.0686 0.102 Uiso calc R H
C19 1 0.2439(8) 0.5100(8) -0.0135(3) 0.059(3) Uani d . C
H19A 1 0.2164 0.4989 -0.0493 0.076 Uiso calc R H
H19B 1 0.1882 0.4575 0.0090 0.076 Uiso calc R H
H19C 1 0.3306 0.4767 -0.0096 0.076 Uiso calc R H
C20 1 0.3354(7) 0.7409(9) -0.0301(3) 0.063(3) Uani d . C
H20A 1 0.3095 0.7421 -0.0664 0.082 Uiso calc R H
H20B 1 0.4180 0.6969 -0.0268 0.082 Uiso calc R H
H20C 1 0.3405 0.8348 -0.0172 0.082 Uiso calc R H
C21 1 0.4833(6) 0.4367(8) -0.1935(3) 0.037(2) Uani d . C
C22 1 0.6102(6) 0.3709(9) -0.2051(3) 0.059(2) Uani d . C
H22A 1 0.5971 0.2892 -0.2262 0.077 Uiso calc R H
H22B 1 0.6520 0.3452 -0.1728 0.077 Uiso calc R H
H22C 1 0.6632 0.4361 -0.2237 0.077 Uiso calc R H
C23 1 0.5072(7) 0.5674(8) -0.1608(3) 0.058(3) Uani d . C
H23A 1 0.5613 0.5446 -0.1314 0.075 Uiso calc R H
H23B 1 0.4266 0.6031 -0.1485 0.075 Uiso calc R H
H23C 1 0.5487 0.6367 -0.1820 0.075 Uiso calc R H
C24 1 0.4075(7) 0.3324(8) -0.1619(3) 0.053(2) Uani d . C
H24A 1 0.4031 0.2455 -0.1805 0.069 Uiso calc R H
H24B 1 0.3221 0.3674 -0.1564 0.069 Uiso calc R H
H24C 1 0.4493 0.3181 -0.1285 0.069 Uiso calc R H
C25 1 -0.1571(8) 0.8906(9) 0.0683(3) 0.085(3) Uani d . C
H25A 1 -0.2468 0.8948 0.0591 0.110 Uiso calc R H
H25B 1 -0.1265 0.9827 0.0764 0.110 Uiso calc R H
H25C 1 -0.1457 0.8314 0.0984 0.110 Uiso calc R H
C26 1 0.4598(7) 0.4684(8) -0.3878(3) 0.056(3) Uani d . C
H26A 1 0.5456 0.5052 -0.3861 0.073 Uiso calc R H
H26B 1 0.4122 0.5156 -0.4150 0.073 Uiso calc R H
H26C 1 0.4631 0.3704 -0.3956 0.073 Uiso calc R H

loop_
_atom_type_symbol
_atom_type_description
_atom_type_scat_dispersion_real
_atom_type_scat_dispersion_imag
_atom_type_scat_source
C C 0.0033 0.0016 'International Tables Vol C Tables 4.2.6.8 and 6.1.1.4'
H H 0.0000 0.0000 'International Tables Vol C Tables 4.2.6.8 and 6.1.1.4'
N N 0.0061 0.0033 'International Tables Vol C Tables 4.2.6.8 and 6.1.1.4'
O O 0.0106 0.0060 'International Tables Vol C Tables 4.2.6.8 and 6.1.1.4'
Cl Cl 0.1484 0.1585 'International Tables Vol C Tables 4.2.6.8 and 6.1.1.4'
Ti Ti 0.2776 0.4457 'International Tables Vol C Tables 4.2.6.8 and 6.1.1.4'

loop_
_geom_angle_atom_site_label_1
_geom_angle_atom_site_label_2
_geom_angle_atom_site_label_3
_geom_angle
_geom_angle_publ_flag
O1 Ti O2 112.0(2) yes
O1 Ti N1 86.1(2) yes
O2 Ti N1 161.7(2) yes
O1 Ti N2 162.6(2) yes
O2 Ti N2 85.2(2) yes
N1 Ti N2 76.7(2) yes
O1 Ti Cl1 93.0(2) yes
O2 Ti Cl1 93.3(2) yes
N1 Ti Cl1 83.5(2) yes
N2 Ti Cl1 88.1(2) yes
O1 Ti Cl2 90.8(2) yes
O2 Ti Cl2 94.6(2) yes
N1 Ti Cl2 86.7(2) yes
N2 Ti Cl2 85.3(2) yes
Cl1 Ti Cl2 169.18(10) yes
C1 O1 Ti 139.5(5) ?
C16 O2 Ti 141.3(5) ?
C7 N1 C8 119.4(7) ?
C7 N1 Ti 125.4(5) ?
C8 N1 Ti 115.0(5) ?
C10 N2 C9 120.8(5) ?
C10 N2 Ti 125.1(4) ?
C9 N2 Ti 113.7(5) ?
O1 C1 C6 118.9(6) ?
O1 C1 C2 119.3(7) ?
C6 C1 C2 121.8(7) ?
C3 C2 C1 116.9(7) ?
C3 C2 C17 121.0(7) ?
C1 C2 C17 122.1(7) ?
C2 C3 C4 123.4(7) ?
C2 C3 H3A 118.3 ?
C4 C3 H3A 118.3 ?
C5 C4 C3 118.3(7) ?
C5 C4 C25 120.4(8) ?
C3 C4 C25 121.0(8) ?
C4 C5 C6 120.6(7) ?
C4 C5 H5A 119.7 ?
C6 C5 H5A 119.7 ?
C1 C6 C5 118.9(7) ?
C1 C6 C7 123.7(7) ?
C5 C6 C7 117.3(7) ?
N1 C7 C6 125.9(7) ?
N1 C7 H7A 117.0 ?
C6 C7 H7A 117.0 ?
C9 C8 N1 112.3(8) ?
C9 C8 H8A 109.1 ?
N1 C8 H8A 109.1 ?
C9 C8 H8B 109.1 ?
N1 C8 H8B 109.1 ?
H8A C8 H8B 107.9 ?
C8 C9 N2 115.0(7) ?
C8 C9 H9A 108.5 ?
N2 C9 H9A 108.5 ?
C8 C9 H9B 108.5 ?
N2 C9 H9B 108.5 ?
H9A C9 H9B 107.5 ?
N2 C10 C11 126.6(3) ?
N2 C10 H10A 116.7 ?
C11 C10 H10A 116.7 ?
C12 C11 C16 119.3(4) ?
C12 C11 C10 117.6(4) ?
C16 C11 C10 123.1(4) ?
C13 C12 C11 120.4(4) ?
C13 C12 H12A 119.8 ?
C11 C12 H12A 119.8 ?
C14 C13 C12 119.0(7) ?
C14 C13 C26 118.4(7) ?
C12 C13 C26 122.5(7) ?
C13 C14 C15 123.7(7) ?
C13 C14 H14A 118.1 ?
C15 C14 H14A 118.1 ?
C16 C15 C14 115.5(7) ?
C16 C15 C21 121.3(6) ?
C14 C15 C21 123.2(7) ?
O2 C16 C15 120.0(7) ?
O2 C16 C11 118.0(6) ?
C15 C16 C11 121.9(6) ?
C2 C17 C19 110.4(7) ?
C2 C17 C20 109.7(7) ?
C19 C17 C20 109.6(7) ?
C2 C17 C18 113.0(6) ?
C19 C17 C18 107.6(7) ?
C20 C17 C18 106.4(7) ?
C17 C18 H18A 109.5 ?
C17 C18 H18B 109.5 ?
H18A C18 H18B 109.5 ?
C17 C18 H18C 109.5 ?
H18A C18 H18C 109.5 ?
H18B C18 H18C 109.5 ?
C17 C19 H19A 109.5 ?
C17 C19 H19B 109.5 ?
H19A C19 H19B 109.5 ?
C17 C19 H19C 109.5 ?
H19A C19 H19C 109.5 ?
H19B C19 H19C 109.5 ?
C17 C20 H20A 109.5 ?
C17 C20 H20B 109.5 ?
H20A C20 H20B 109.5 ?
C17 C20 H20C 109.5 ?
H20A C20 H20C 109.5 ?
H20B C20 H20C 109.5 ?
C15 C21 C22 112.4(6) ?
C15 C21 C24 110.0(6) ?
C22 C21 C24 106.9(7) ?
C15 C21 C23 109.5(6) ?
C22 C21 C23 108.3(6) ?
C24 C21 C23 109.6(6) ?
C21 C22 H22A 109.5 ?
C21 C22 H22B 109.5 ?
H22A C22 H22B 109.5 ?
C21 C22 H22C 109.5 ?
H22A C22 H22C 109.5 ?
H22B C22 H22C 109.5 ?
C21 C23 H23A 109.5 ?
C21 C23 H23B 109.5 ?
H23A C23 H23B 109.5 ?
C21 C23 H23C 109.5 ?
H23A C23 H23C 109.5 ?
H23B C23 H23C 109.5 ?
C21 C24 H24A 109.5 ?
C21 C24 H24B 109.5 ?
H24A C24 H24B 109.5 ?
C21 C24 H24C 109.5 ?
H24A C24 H24C 109.5 ?
H24B C24 H24C 109.5 ?
C4 C25 H25A 109.5 ?
C4 C25 H25B 109.5 ?
H25A C25 H25B 109.5 ?
C4 C25 H25C 109.5 ?
H25A C25 H25C 109.5 ?
H25B C25 H25C 109.5 ?
C13 C26 H26A 109.5 ?
C13 C26 H26B 109.5 ?
H26A C26 H26B 109.5 ?
C13 C26 H26C 109.5 ?
H26A C26 H26C 109.5 ?
H26B C26 H26C 109.5 ?

loop_
_geom_bond_atom_site_label_1
_geom_bond_atom_site_label_2
_geom_bond_distance
_geom_bond_publ_flag
Ti O1 1.816(4) yes
Ti O2 1.820(5) yes
Ti N1 2.110(6) yes
Ti N2 2.136(5) yes
Ti Cl1 2.345(3) yes
Ti Cl2 2.353(3) yes
O1 C1 1.345(8) yes
O2 C16 1.337(8) yes
N1 C7 1.286(8) yes
N1 C8 1.454(9) yes
N2 C10 1.276(6) yes
N2 C9 1.453(8) yes
C1 C6 1.391(9) ?
C1 C2 1.400(9) ?
C2 C3 1.388(9) ?
C2 C17 1.521(10) ?
C3 C4 1.401(10) ?
C3 H3A 0.95 ?
C4 C5 1.372(10) ?
C4 C25 1.532(10) ?
C5 C6 1.422(9) ?
C5 H5A 0.95 ?
C6 C7 1.440(9) ?
C7 H7A 0.95 ?
C8 C9 1.377(10) ?
C8 H8A 0.99 ?
C8 H8B 0.99 ?
C9 H9A 0.99 ?
C9 H9B 0.99 ?
C10 C11 1.45 ?
C10 H10A 0.95 ?
C11 C12 1.39 ?
C11 C16 1.406(8) ?
C12 C13 1.381(8) ?
C12 H12A 0.95 ?
C13 C14 1.379(10) ?
C13 C26 1.531(9) ?
C14 C15 1.406(9) ?
C14 H14A 0.95 ?
C15 C16 1.402(9) ?
C15 C21 1.516(9) ?
C17 C19 1.526(10) ?
C17 C20 1.530(9) ?
C17 C18 1.545(9) ?
C18 H18A 0.98 ?
C18 H18B 0.98 ?
C18 H18C 0.98 ?
C19 H19A 0.98 ?
C19 H19B 0.98 ?
C19 H19C 0.98 ?
C20 H20A 0.98 ?
C20 H20B 0.98 ?
C20 H20C 0.98 ?
C21 C22 1.524(9) ?
C21 C24 1.541(9) ?
C21 C23 1.554(9) ?
C22 H22A 0.98 ?
C22 H22B 0.98 ?
C22 H22C 0.98 ?
C23 H23A 0.98 ?
C23 H23B 0.98 ?
C23 H23C 0.98 ?
C24 H24A 0.98 ?
C24 H24B 0.98 ?
C24 H24C 0.98 ?
C25 H25A 0.98 ?
C25 H25B 0.98 ?
C25 H25C 0.98 ?
C26 H26A 0.98 ?
C26 H26B 0.98 ?
C26 H26C 0.98 ?

loop_
_geom_torsion_atom_site_label_1
_geom_torsion_atom_site_label_2
_geom_torsion_atom_site_label_3
_geom_torsion_atom_site_label_4
_geom_torsion
O2 Ti O1 C1 174.1(7)
N1 Ti O1 C1 -7.8(7)
N2 Ti O1 C1 2.2(13)
Cl1 Ti O1 C1 -91.0(7)
Cl2 Ti O1 C1 78.8(7)
O1 Ti O2 C16 -170.0(7)
N1 Ti O2 C16 16.1(13)
N2 Ti O2 C16 7.5(8)
Cl1 Ti O2 C16 95.4(8)
Cl2 Ti O2 C16 -77.3(8)
O1 Ti N1 C7 5.0(7)
O2 Ti N1 C7 179.3(7)
N2 Ti N1 C7 -171.9(7)
Cl1 Ti N1 C7 98.5(7)
Cl2 Ti N1 C7 -86.0(7)
O1 Ti N1 C8 -170.6(7)
O2 Ti N1 C8 3.7(12)
N2 Ti N1 C8 12.4(6)
Cl1 Ti N1 C8 -77.2(6)
Cl2 Ti N1 C8 98.3(6)
O1 Ti N2 C10 165.6(6)
O2 Ti N2 C10 -7.0(6)
N1 Ti N2 C10 175.8(6)
Cl1 Ti N2 C10 -100.5(6)
Cl2 Ti N2 C10 88.1(5)
O1 Ti N2 C9 -6.9(12)
O2 Ti N2 C9 -179.4(6)
N1 Ti N2 C9 3.3(6)
Cl1 Ti N2 C9 87.1(6)
Cl2 Ti N2 C9 -84.4(6)
Ti O1 C1 C6 5.7(12)
Ti O1 C1 C2 -175.5(5)
O1 C1 C2 C3 -179.6(7)
C6 C1 C2 C3 -0.8(11)
O1 C1 C2 C17 0.6(11)
C6 C1 C2 C17 179.3(7)
C1 C2 C3 C4 -1.0(12)
C17 C2 C3 C4 178.8(8)
C2 C3 C4 C5 2.5(13)
C2 C3 C4 C25 177.6(8)
C3 C4 C5 C6 -2.1(12)
C25 C4 C5 C6 -177.2(7)
O1 C1 C6 C5 179.9(7)
C2 C1 C6 C5 1.2(11)
O1 C1 C6 C7 1.8(11)
C2 C1 C6 C7 -176.9(7)
C4 C5 C6 C1 0.4(12)
C4 C5 C6 C7 178.6(7)
C8 N1 C7 C6 174.1(8)
Ti N1 C7 C6 -1.4(12)
C1 C6 C7 N1 -3.2(13)
C5 C6 C7 N1 178.7(8)
C7 N1 C8 C9 157.1(9)
Ti N1 C8 C9 -27.0(12)
N1 C8 C9 N2 30.0(14)
C10 N2 C9 C8 167.6(9)
Ti N2 C9 C8 -19.6(12)
C9 N2 C10 C11 175.1(6)
Ti N2 C10 C11 3.1(7)
N2 C10 C11 C12 -177.5(4)
N2 C10 C11 C16 4.5(5)
C16 C11 C12 C13 0.0(5)
C10 C11 C12 C13 -178.0(4)
C11 C12 C13 C14 2.9(8)
C11 C12 C13 C26 -178.4(5)
C12 C13 C14 C15 -3.1(11)
C26 C13 C14 C15 178.2(7)
C13 C14 C15 C16 0.2(11)
C13 C14 C15 C21 -179.6(7)
Ti O2 C16 C15 176.8(6)
Ti O2 C16 C11 -2.8(12)
C14 C15 C16 O2 -176.8(7)
C21 C15 C16 O2 3.0(11)
C14 C15 C16 C11 2.8(11)
C21 C15 C16 C11 -177.4(6)
C12 C11 C16 O2 176.7(4)
C10 C11 C16 O2 -5.4(8)
C12 C11 C16 C15 -2.9(9)
C10 C11 C16 C15 175.0(5)
C3 C2 C17 C19 121.8(8)
C1 C2 C17 C19 -58.4(9)
C3 C2 C17 C20 -117.3(8)
C1 C2 C17 C20 62.5(10)
C3 C2 C17 C18 1.2(11)
C1 C2 C17 C18 -179.0(7)
C16 C15 C21 C22 177.5(7)
C14 C15 C21 C22 -2.7(11)
C16 C15 C21 C24 58.5(9)
C14 C15 C21 C24 -121.6(8)
C16 C15 C21 C23 -62.1(9)
C14 C15 C21 C23 117.8(8)
